data_7011631
loop_
_publ_author_name
'Bruce, Michael I.'
'Zaitseva, Natasha N.'
'Skelton, Brian W.'
'White, Allan H.'

_publ_section_title
;
 Synthesis of carbido and related derivatives from calcium carbide and
 ruthenium carbonyl clusters
;
_journal_issue 20
_journal_name_full 'Journal of the Chemical Society, Dalton Transactions'
_journal_page_first 3879
_journal_paper_doi 10.1039/b202364b
_journal_year 2002
_chemical_formula_sum 'C15 H4 O11 Ru4'
_chemical_formula_weight 764.47
_space_group_IT_number 36
_symmetry_cell_setting orthorhombic
_symmetry_space_group_name_Hall 'C 2c -2'
_symmetry_space_group_name_H-M 'C m c 21'
_audit_creation_date 02-02-14
_audit_creation_method Xtal3.6
_cell_angle_alpha 90.00000
_cell_angle_beta 90.00000
_cell_angle_gamma 90.00000
_cell_formula_units_Z 4
_cell_length_a 11.337(2)
_cell_length_b 13.456(2)
_cell_length_c 12.805(2)
_cell_measurement_reflns_used 5900
_cell_measurement_temperature 150
_cell_measurement_theta_max 20.4
_cell_measurement_theta_min 2.3
_cell_volume 1953.4(5)
_computing_cell_refinement 'Siemens SAINT (Siemens, 1995)'
_computing_data_collection 'Siemens SMART (Siemens, 1995)'
_computing_data_reduction 'xtal ADDREF SORTRF'
_computing_molecular_graphics xtal
_computing_publication_material 'xtal BONDLA CIFIO'
_computing_structure_refinement 'xtal CRYLSQ'
_computing_structure_solution xtal
_diffrn_ambient_temperature 150
_diffrn_measurement_device_type
;
Bruker SMART CCD diffractometer
;
_diffrn_measurement_method '\w scans'
_diffrn_radiation_detector 'CCD area detector'
_diffrn_radiation_monochromator graphite
_diffrn_radiation_source 'sealed tube'
_diffrn_radiation_type 'Mo K\a'
_diffrn_radiation_wavelength .71073
_diffrn_reflns_av_R_equivalents .051
_diffrn_reflns_av_sigmaI/netI .024
_diffrn_reflns_limit_h_max 16
_diffrn_reflns_limit_h_min 0
_diffrn_reflns_limit_k_max 19
_diffrn_reflns_limit_k_min 0
_diffrn_reflns_limit_l_max 18
_diffrn_reflns_limit_l_min -18
_diffrn_reflns_number 14802
_diffrn_reflns_theta_max 31.25
_diffrn_reflns_theta_min 2.35
_diffrn_standards_decay_% 0
_exptl_absorpt_coefficient_mu 3.09
_exptl_absorpt_correction_T_max .86
_exptl_absorpt_correction_T_min .69
_exptl_absorpt_correction_type multi-scan
_exptl_absorpt_process_details
;
SADABS Sheldrick, 1996
;
_exptl_crystal_colour dark_red
_exptl_crystal_density_diffrn 2.599
_exptl_crystal_description needle
_exptl_crystal_F_000 1432
_exptl_crystal_size_max .3
_exptl_crystal_size_mid .1
_exptl_crystal_size_min .08
_refine_diff_density_max 1.384
_refine_diff_density_min -2.038
_refine_ls_abs_structure_details 'Flack xabs refined'
_refine_ls_abs_structure_Flack .07(18)
_refine_ls_goodness_of_fit_all 2.04
_refine_ls_goodness_of_fit_ref 1.61
_refine_ls_hydrogen_treatment noref
_refine_ls_matrix_type full
_refine_ls_number_constraints 0
_refine_ls_number_parameters 151
_refine_ls_number_reflns 1592
_refine_ls_number_restraints 0
_refine_ls_R_factor_all .058
_refine_ls_R_factor_gt .05
_refine_ls_shift/su_max .01
_refine_ls_shift/su_mean .002
_refine_ls_structure_factor_coef F
_refine_ls_weighting_scheme calc
_refine_ls_wR_factor_all .139
_refine_ls_wR_factor_ref .107
_reflns_d_resolution_high .685
_reflns_d_resolution_low 8.655
_reflns_Friedel_coverage .922
_reflns_limit_h_max 16
_reflns_limit_h_min 0
_reflns_limit_k_max 19
_reflns_limit_k_min 0
_reflns_limit_l_max 18
_reflns_limit_l_min 0
_reflns_number_gt 1631
_reflns_number_total 1733
_reflns_threshold_expression 'F    > 4.00 sig(F   )'
_cod_data_source_file b202364b.txt
_cod_data_source_block br820a
_cod_original_sg_symbol_Hall c_2c_-2
_cod_original_sg_symbol_H-M C_m_c_21
_cod_database_code 7011631

loop_
_symmetry_equiv_pos_as_xyz
+x,+y,+z
-x,-y,1/2+z
-x,+y,+z
+x,-y,1/2+z
1/2+x,1/2+y,+z
1/2-x,1/2-y,1/2+z
1/2-x,1/2+y,+z
1/2+x,1/2-y,1/2+z

loop_
_atom_site_label
_atom_site_fract_x
_atom_site_fract_y
_atom_site_fract_z
_atom_site_U_iso_or_equiv
_atom_site_adp_type
_atom_site_calc_flag
_atom_site_calc_attached_atom
_atom_site_occupancy
_atom_site_disorder_assembly
_atom_site_disorder_group
Ru1 1.16927(7) .26033(7) .50000 .0200(4) Uani ? ? 1.00000 ? ?
Ru2 1.00000 .34390(10) .36288(13) .0185(5) Uani ? ? 1.00000 ? ?
Ru3 1.00000 .11847(10) .54715(14) .0240(7) Uani ? ? 1.00000 ? ?
C11 1.2598(11) .3380(10) .5986(10) .021(5) Uani ? ? 1.00000 ? ?
O11 1.3070(11) .3808(8) .6607(8) .027(5) Uani ? ? 1.00000 ? ?
C12 1.2959(17) .2523(12) .4025(16) .034(8) Uani ? ? 1.00000 ? ?
O12 1.3686(18) .2499(14) .3421(16) .062(11) Uani ? ? 1.00000 ? ?
C13 1.209(3) .1321(13) .5665(17) .052(12) Uani ? ? 1.00000 ? ?
O13 1.2759(14) .0790(11) .6020(15) .054(9) Uani ? ? 1.00000 ? ?
C21 1.00000 .315(2) .2091(18) .031(9) Uani ? ? 1.00000 ? ?
O21 1.00000 .2943(14) .1293(13) .031(7) Uani ? ? 1.00000 ? ?
C22 1.1209(17) .4399(16) .3536(13) .044(9) Uani ? ? 1.00000 ? ?
O22 1.1882(18) .5018(14) .3468(13) .062(9) Uani ? ? 1.00000 ? ?
C31 1.00000 .0736(15) .6840(16) .023(7) Uani ? ? 1.00000 ? ?
O31 1.00000 .041(2) .7627(18) .053(12) Uani ? ? 1.00000 ? ?
C32 1.00000 -.0105(16) .500(2) .037(10) Uani ? ? 1.00000 ? ?
O32 1.00000 -.0974(12) .4810(15) .043(10) Uani ? ? 1.00000 ? ?
C1 1.00000 .3526(16) .5274(15) .025(8) Uani ? ? 1.00000 ? ?
C2 1.00000 .2709(12) .5943(14) .018(7) Uani ? ? 1.00000 ? ?
C3 1.0603(11) .1821(11) .3907(9) .022(5) Uani ? ? 1.00000 ? ?
H1 1.00000 .41533 .55759 .02900 Uiso ? ? 1.00000 ? ?
H2 1.00000 .28730 .66943 .02300 Uiso ? ? 1.00000 ? ?
H3 1.10160 .14569 .33793 .03700 Uiso ? ? 1.00000 ? ?

loop_
_atom_site_aniso_label
_atom_site_aniso_U_11
_atom_site_aniso_U_22
_atom_site_aniso_U_33
_atom_site_aniso_U_12
_atom_site_aniso_U_13
_atom_site_aniso_U_23
Ru1 .0154(4) .0271(4) .0176(4) -.0009(3) .0005(3) -.0015(4)
Ru2 .0223(6) .0165(5) .0166(5) .00000 .00000 .0021(4)
Ru3 .0433(9) .0139(6) .0147(5) .00000 .00000 .0009(5)
C11 .016(5) .023(5) .023(5) -.002(4) -.010(4) .003(4)
O11 .025(5) .028(5) .027(5) -.003(3) -.010(4) .002(4)
C12 .032(7) .028(6) .042(9) -.012(5) .010(7) -.004(6)
O12 .053(9) .070(11) .064(12) -.025(7) .022(8) -.039(9)
C13 .092(18) .018(6) .046(11) -.004(8) -.021(11) .005(6)
O13 .044(8) .037(7) .081(11) -.015(6) -.020(8) .027(7)
C21 .015(7) .043(11) .036(10) .00000 .00000 .011(9)
O21 .032(7) .037(9) .023(6) .00000 .00000 -.006(6)
C22 .043(8) .063(12) .025(6) -.026(9) .004(6) .013(7)
O22 .078(11) .059(9) .048(8) -.044(9) -.021(8) .018(7)
C31 .022(8) .028(8) .018(7) .00000 .00000 -.001(6)
O31 .056(11) .070(13) .035(11) .00000 .00000 .001(10)
C32 .069(14) .019(9) .021(7) .00000 .00000 -.011(7)
O32 .083(15) .008(6) .038(9) .00000 .00000 -.001(6)
C1 .034(9) .023(8) .020(8) .00000 .00000 -.005(6)
C2 .020(7) .011(6) .022(7) .00000 .00000 .002(6)
C3 .017(5) .032(6) .017(5) .008(4) -.002(4) .003(4)

loop_
_atom_type_symbol
_atom_type_description
_atom_type_oxidation_number
_atom_type_number_in_cell
_atom_type_scat_dispersion_real
_atom_type_scat_dispersion_imag
_atom_type_scat_source
C ? 0 60 .002 .002 'Int Tables Vol IV Tables 2.2B and 2.3.1'
H ? 0 16 0 0 'Int Tables Vol IV Tables 2.2B and 2.3.1'
O ? 0 44 .008 .006 'Int Tables Vol IV Tables 2.2B and 2.3.1'
Ru ? 0 16 -1.42 .836 'Int Tables Vol IV Tables 2.2B and 2.3.1'

loop_
_diffrn_attenuator_code
_diffrn_attenuator_scale
? ?

loop_
_geom_angle_atom_site_label_1
_geom_angle_atom_site_label_2
_geom_angle_atom_site_label_3
_geom_angle_site_symmetry_1
_geom_angle_site_symmetry_2
_geom_angle_site_symmetry_3
_geom_angle
_geom_angle_publ_flag
Ru2 Ru1 Ru3 . . . 86.53(4) ?
Ru2 Ru1 C11 . . . 123.4(4) ?
Ru2 Ru1 C12 . . . 97.3(6) ?
Ru2 Ru1 C13 . . . 140.1(8) ?
Ru2 Ru1 C1 . . . 47.1(5) ?
Ru2 Ru1 C2 . . . 74.5(4) ?
Ru2 Ru1 C3 . . . 53.1(4) ?
Ru3 Ru1 C11 . . . 126.6(4) ?
Ru3 Ru1 C12 . . . 128.7(5) ?
Ru3 Ru1 C13 . . . 57.4(9) ?
Ru3 Ru1 C1 . . . 76.3(4) ?
Ru3 Ru1 C2 . . . 48.9(4) ?
Ru3 Ru1 C3 . . . 53.5(3) ?
C11 Ru1 C12 . . . 93.4(7) ?
C11 Ru1 C13 . . . 94.0(8) ?
C11 Ru1 C1 . . . 92.9(6) ?
C11 Ru1 C2 . . . 93.9(5) ?
C11 Ru1 C3 . . . 176.2(5) ?
C12 Ru1 C13 . . . 93.6(10) ?
C12 Ru1 C1 . . . 139.0(7) ?
C12 Ru1 C2 . . . 171.2(7) ?
C12 Ru1 C3 . . . 88.8(6) ?
C13 Ru1 C1 . . . 126.3(10) ?
C13 Ru1 C2 . . . 91.0(9) ?
C13 Ru1 C3 . . . 89.0(8) ?
C1 Ru1 C2 . . . 35.4(6) ?
C1 Ru1 C3 . . . 83.4(6) ?
C2 Ru1 C3 . . . 83.7(5) ?
Ru1 Ru2 C21 . . . 122.0(4) ?
Ru1 Ru2 C22 . . . 79.6(6) ?
Ru1 Ru2 C1 . . . 53.4(3) ?
Ru1 Ru2 C3 . . . 47.9(3) ?
Ru1 Ru2 Ru1 . . 3 85.25(5) ?
Ru1 Ru2 C22 . . 3 143.4(5) ?
Ru1 Ru2 C3 . . 3 74.4(3) ?
C21 Ru2 C22 . . . 94.1(7) ?
C21 Ru2 C1 . . . 171.9(9) ?
C21 Ru2 C3 . . . 88.2(8) ?
C21 Ru2 Ru1 . . 3 122.0(4) ?
C21 Ru2 C22 . . 3 94.1(7) ?
C21 Ru2 C3 . . 3 88.2(8) ?
C22 Ru2 C1 . . . 91.4(6) ?
C22 Ru2 C3 . . . 116.1(7) ?
C22 Ru2 Ru1 . . 3 143.4(5) ?
C22 Ru2 C22 . . 3 93.1(9) ?
C22 Ru2 C3 . . 3 150.5(7) ?
C1 Ru2 C3 . . . 84.2(6) ?
C1 Ru2 Ru1 . . 3 53.4(3) ?
C1 Ru2 C22 . . 3 91.4(6) ?
C1 Ru2 C3 . . 3 84.2(6) ?
C3 Ru2 Ru1 . . 3 74.4(3) ?
C3 Ru2 C22 . . 3 150.5(7) ?
C3 Ru2 C3 . . 3 34.4(4) ?
Ru1 Ru2 C22 3 . 3 79.6(6) ?
Ru1 Ru2 C3 3 . 3 47.9(3) ?
C22 Ru2 C3 3 . 3 116.1(7) ?
Ru1 Ru3 C13 . . . 44.2(4) ?
Ru1 Ru3 C31 . . . 115.5(4) ?
Ru1 Ru3 C32 . . . 125.5(4) ?
Ru1 Ru3 C2 . . . 53.2(2) ?
Ru1 Ru3 C3 . . . 49.0(3) ?
Ru1 Ru3 Ru1 . . 3 87.57(5) ?
Ru1 Ru3 C13 . . 3 131.0(4) ?
Ru1 Ru3 C3 . . 3 76.0(3) ?
C13 Ru3 C31 . . . 85.8(5) ?
C13 Ru3 C32 . . . 96.1(4) ?
C13 Ru3 C2 . . . 84.1(4) ?
C13 Ru3 C3 . . . 76.4(6) ?
C13 Ru3 Ru1 . . 3 131.0(4) ?
C13 Ru3 C13 . . 3 165.2(7) ?
C13 Ru3 C3 . . 3 111.0(6) ?
C31 Ru3 C32 . . . 90.0(10) ?
C31 Ru3 C2 . . . 92.6(8) ?
C31 Ru3 C3 . . . 162.1(3) ?
C31 Ru3 Ru1 . . 3 115.5(4) ?
C31 Ru3 C13 . . 3 85.8(5) ?
C31 Ru3 C3 . . 3 162.1(3) ?
C32 Ru3 C2 . . . 177.4(10) ?
C32 Ru3 C3 . . . 94.0(9) ?
C32 Ru3 Ru1 . . 3 125.5(4) ?
C32 Ru3 C13 . . 3 96.1(4) ?
C32 Ru3 C3 . . 3 94.0(9) ?
C2 Ru3 C3 . . . 83.6(6) ?
C2 Ru3 Ru1 . . 3 53.2(2) ?
C2 Ru3 C13 . . 3 84.1(4) ?
C2 Ru3 C3 . . 3 83.6(6) ?
C3 Ru3 Ru1 . . 3 76.0(3) ?
C3 Ru3 C13 . . 3 111.0(6) ?
C3 Ru3 C3 . . 3 34.8(4) ?
Ru1 Ru3 C13 3 . 3 44.2(4) ?
Ru1 Ru3 C3 3 . 3 49.0(3) ?
C13 Ru3 C3 3 . 3 76.4(6) ?
Ru1 C11 O11 . . . 175.3(12) ?
Ru1 C12 O12 . . . 177.4(18) ?
Ru1 C13 Ru3 . . . 78.3(10) ?
Ru1 C13 O13 . . . 151(2) ?
Ru3 C13 O13 . . . 131.0(18) ?
Ru2 C21 O21 . . . 176(2) ?
Ru2 C22 O22 . . . 176(2) ?
Ru3 C31 O31 . . . 175(2) ?
Ru3 C32 O32 . . . 173(2) ?
Ru1 C1 Ru2 . . . 79.6(5) ?
Ru1 C1 C2 . . . 70.7(7) ?
Ru1 C1 H1 . . . 123.5 ?
Ru1 C1 Ru1 . . 3 112.2(9) ?
Ru2 C1 C2 . . . 124.8(14) ?
Ru2 C1 H1 . . . 117.8 ?
Ru2 C1 Ru1 . . 3 79.6(5) ?
C2 C1 H1 . . . 117.4 ?
C2 C1 Ru1 . . 3 70.7(7) ?
H1 C1 Ru1 . . 3 123.5(4) ?
Ru1 C2 Ru3 . . . 77.9(5) ?
Ru1 C2 C1 . . . 73.9(7) ?
Ru1 C2 H2 . . . 122.2 ?
Ru1 C2 Ru1 . . 3 115.3(8) ?
Ru3 C2 C1 . . . 125.6(14) ?
Ru3 C2 H2 . . . 119.4 ?
Ru3 C2 Ru1 . . 3 77.9(5) ?
C1 C2 H2 . . . 115.0 ?
C1 C2 Ru1 . . 3 73.9(7) ?
H2 C2 Ru1 . . 3 122.2 ?
Ru1 C3 Ru2 . . . 79.0(5) ?
Ru1 C3 Ru3 . . . 77.5(4) ?
Ru1 C3 H3 . . . 115.5 ?
Ru1 C3 C3 . . 3 125.2(9) ?
Ru2 C3 Ru3 . . . 113.6(5) ?
Ru2 C3 H3 . . . 121.2 ?
Ru2 C3 C3 . . 3 72.8(8) ?
Ru3 C3 H3 . . . 125.0 ?
Ru3 C3 C3 . . 3 72.6 ?
H3 C3 C3 . . 3 119.3 ?

loop_
_geom_bond_atom_site_label_1
_geom_bond_atom_site_label_2
_geom_bond_site_symmetry_1
_geom_bond_site_symmetry_2
_geom_bond_distance
_geom_bond_publ_flag
Ru1 Ru2 . . 2.8338(14) ?
Ru1 Ru3 . . 2.7732(14) ?
Ru1 C11 . . 1.934(13) ?
Ru1 C12 . . 1.91(2) ?
Ru1 C13 . . 1.98(2) ?
Ru1 C1 . . 2.312(12) ?
Ru1 C2 . . 2.272(10) ?
Ru1 C3 . . 2.143(12) ?
Ru2 C21 . . 2.01(2) ?
Ru2 C22 . . 1.89(2) ?
Ru2 C1 . . 2.11(2) ?
Ru2 C3 . . 2.310(15) ?
Ru2 C22 . 3 1.89(2) ?
Ru2 C3 . 3 2.310(15) ?
Ru3 C13 . . 2.39(3) ?
Ru3 C31 . . 1.85(2) ?
Ru3 C32 . . 1.84(2) ?
Ru3 C2 . . 2.138(16) ?
Ru3 C3 . . 2.283(12) ?
Ru3 C13 . 3 2.39(3) ?
Ru3 C3 . 3 2.283(12) ?
C11 O11 . . 1.118(17) ?
C12 O12 . . 1.13(3) ?
C13 O13 . . 1.14(3) ?
C21 O21 . . 1.06(3) ?
C22 O22 . . 1.13(3) ?
C31 O31 . . 1.10(3) ?
C32 O32 . . 1.19(3) ?
C1 C2 . . 1.39(3) ?
C1 H1 . . .93 ?
C2 H2 . . .986 ?
C3 H3 . . .957 ?
C3 C3 . 3 1.366(17) ?
